data_4100919
loop_
_publ_author_name
' Kimihisa Yamamoto '

_publ_section_title
;
Supplementary Information of X-ray Crystal Analysis of HAM4
;
_journal_name_full 'Journal of the American Chemical Society'
_journal_year 2005
_chemical_formula_sum 'C39 H50.5 B0.5 Cu N1.5 P3'
_chemical_formula_weight 702.16
_space_group_IT_number 2
_symmetry_cell_setting triclinic
_symmetry_space_group_name_Hall '-P 1'
_symmetry_space_group_name_H-M 'P -1'
_cell_angle_alpha 82.727(2)
_cell_angle_beta 81.199(2)
_cell_angle_gamma 79.000(2)
_cell_formula_units_Z 4
_cell_length_a 11.3063(11)
_cell_length_b 17.3023(16)
_cell_length_c 19.9594(19)
_cell_measurement_temperature 100(2)
_cell_volume 3768.6(6)
_diffrn_ambient_temperature 100(2)
_exptl_crystal_density_diffrn 1.238
_cod_depositor_comments
;
The following automatic conversions were performed:
'_symmetry_cell_setting' value 'Triclinic' changed to 'triclinic'
according to '/home/saulius/struct/CIF-dictionaries/cif_core.dic'
dictionary named 'cif_core.dic' version 2.4.1 from 2010-06-29.

Automatic conversion script
Id: cif_fix_enum 1527 2010-12-29 10:47:43Z saulius 
;
_cod_original_formula_sum 'C39 H50.50 B0.50 Cu N1.50 P3'
_cod_database_code 4100919

loop_
_symmetry_equiv_pos_as_xyz
'x, y, z'
'-x, -y, -z'

loop_
_atom_site_label
_atom_site_type_symbol
_atom_site_fract_x
_atom_site_fract_y
_atom_site_fract_z
_atom_site_U_iso_or_equiv
_atom_site_adp_type
_atom_site_occupancy
_atom_site_symmetry_multiplicity
_atom_site_calc_flag
_atom_site_refinement_flags
_atom_site_disorder_assembly
_atom_site_disorder_group
Cu1 Cu 0.57423(3) 0.243686(19) 0.116654(16) 0.01585(9) Uani 1 1 d . . .
Cu2 Cu 0.59918(3) 0.206403(19) 0.253442(16) 0.01574(9) Uani 1 1 d . . .
P1 P 0.65814(6) 0.12581(4) 0.16764(4) 0.01636(16) Uani 1 1 d . . .
P2 P 0.52124(6) 0.32602(4) 0.19941(4) 0.01527(16) Uani 1 1 d . . .
P3 P 0.51473(6) 0.10390(4) 0.31256(4) 0.01644(16) Uani 1 1 d . . .
P4 P 0.74562(6) 0.23531(4) 0.04007(4) 0.01645(16) Uani 1 1 d . . .
P5 P 0.37867(6) 0.27934(4) 0.09213(4) 0.01657(16) Uani 1 1 d . . .
P6 P 0.70347(6) 0.27522(4) 0.30676(4) 0.01589(16) Uani 1 1 d . . .
C1 C 0.5042(2) 0.03632(15) 0.25065(13) 0.0159(6) Uani 1 1 d . . .
C2 C 0.4296(2) -0.02114(16) 0.26300(14) 0.0219(7) Uani 1 1 d . . .
H2 H 0.3756 -0.0239 0.3043 0.026 Uiso 1 1 calc R . .
C3 C 0.4333(3) -0.07407(16) 0.21575(15) 0.0251(7) Uani 1 1 d . . .
H3 H 0.3806 -0.1120 0.2242 0.030 Uiso 1 1 calc R . .
C4 C 0.5141(3) -0.07163(16) 0.15598(14) 0.0242(7) Uani 1 1 d . . .
H4 H 0.5193 -0.1094 0.1245 0.029 Uiso 1 1 calc R . .
C5 C 0.5871(2) -0.01433(15) 0.14214(14) 0.0192(6) Uani 1 1 d . . .
H5 H 0.6411 -0.0124 0.1007 0.023 Uiso 1 1 calc R . .
C6 C 0.5824(2) 0.04071(15) 0.18835(13) 0.0167(6) Uani 1 1 d . . .
C7 C 0.8513(2) 0.14742(15) 0.06855(13) 0.0156(6) Uani 1 1 d . . .
C8 C 0.8068(2) 0.09464(15) 0.12093(13) 0.0152(6) Uani 1 1 d . . .
C9 C 0.8832(3) 0.02354(16) 0.14018(14) 0.0206(7) Uani 1 1 d . . .
H9 H 0.8532 -0.0126 0.1757 0.025 Uiso 1 1 calc R . .
C10 C 1.0007(3) 0.00541(17) 0.10841(14) 0.0239(7) Uani 1 1 d . . .
H10 H 1.0509 -0.0431 0.1214 0.029 Uiso 1 1 calc R . .
C11 C 1.0450(2) 0.05875(16) 0.05718(14) 0.0221(7) Uani 1 1 d . . .
H11 H 1.1264 0.0471 0.0357 0.026 Uiso 1 1 calc R . .
C12 C 0.9715(2) 0.12848(16) 0.03743(14) 0.0208(7) Uani 1 1 d . . .
H12 H 1.0028 0.1643 0.0021 0.025 Uiso 1 1 calc R . .
C13 C 0.2951(2) 0.34089(15) 0.15846(13) 0.0173(6) Uani 1 1 d . . .
C14 C 0.3632(2) 0.37114(15) 0.19939(13) 0.0170(6) Uani 1 1 d . . .
C15 C 0.3036(3) 0.42842(16) 0.24311(13) 0.0209(7) Uani 1 1 d . . .
H15 H 0.3496 0.4506 0.2693 0.025 Uiso 1 1 calc R . .
C16 C 0.1789(3) 0.45285(16) 0.24850(14) 0.0236(7) Uani 1 1 d . . .
H16 H 0.1398 0.4921 0.2777 0.028 Uiso 1 1 calc R . .
C17 C 0.1115(3) 0.41957(17) 0.21102(14) 0.0270(7) Uani 1 1 d . . .
H17 H 0.0256 0.4348 0.2158 0.032 Uiso 1 1 calc R . .
C18 C 0.1686(2) 0.36415(16) 0.16662(14) 0.0228(7) Uani 1 1 d . . .
H18 H 0.1212 0.3417 0.1414 0.027 Uiso 1 1 calc R . .
C19 C 0.6950(2) 0.37465(15) 0.26073(13) 0.0148(6) Uani 1 1 d . . .
C20 C 0.6042(2) 0.39925(15) 0.21776(13) 0.0150(6) Uani 1 1 d . . .
C21 C 0.5900(2) 0.47580(16) 0.18541(13) 0.0194(6) Uani 1 1 d . . .
H21 H 0.5282 0.4930 0.1568 0.023 Uiso 1 1 calc R . .
C22 C 0.6648(3) 0.52729(16) 0.19434(14) 0.0230(7) Uani 1 1 d . . .
H22 H 0.6544 0.5793 0.1716 0.028 Uiso 1 1 calc R . .
C23 C 0.7544(3) 0.50328(16) 0.23614(14) 0.0225(7) Uani 1 1 d . . .
H23 H 0.8062 0.5386 0.2418 0.027 Uiso 1 1 calc R . .
C24 C 0.7689(2) 0.42732(15) 0.26992(13) 0.0185(6) Uani 1 1 d . . .
H24 H 0.8295 0.4113 0.2994 0.022 Uiso 1 1 calc R . .
C25 C 0.6253(2) 0.04091(15) 0.36599(13) 0.0195(6) Uani 1 1 d . . .
H25 H 0.6456 0.0753 0.3977 0.023 Uiso 1 1 calc R . .
C26 C 0.7435(2) 0.00876(16) 0.32239(14) 0.0248(7) Uani 1 1 d . . .
H26A H 0.8041 -0.0170 0.3521 0.037 Uiso 1 1 calc R . .
H26B H 0.7740 0.0525 0.2930 0.037 Uiso 1 1 calc R . .
H26C H 0.7283 -0.0298 0.2942 0.037 Uiso 1 1 calc R . .
C27 C 0.5767(3) -0.02782(16) 0.40922(15) 0.0302(8) Uani 1 1 d . . .
H27A H 0.5532 -0.0618 0.3796 0.045 Uiso 1 1 calc R . .
H27B H 0.5056 -0.0074 0.4408 0.045 Uiso 1 1 calc R . .
H27C H 0.6399 -0.0586 0.4352 0.045 Uiso 1 1 calc R . .
C28 C 0.3679(2) 0.11390(16) 0.36930(13) 0.0201(6) Uani 1 1 d . . .
H28 H 0.3514 0.0598 0.3870 0.024 Uiso 1 1 calc R . .
C29 C 0.3770(3) 0.15800(16) 0.42988(14) 0.0237(7) Uani 1 1 d . . .
H29A H 0.3904 0.2119 0.4134 0.036 Uiso 1 1 calc R . .
H29B H 0.4452 0.1300 0.4534 0.036 Uiso 1 1 calc R . .
H29C H 0.3014 0.1603 0.4615 0.036 Uiso 1 1 calc R . .
C30 C 0.2639(3) 0.15703(18) 0.33071(15) 0.0312(8) Uani 1 1 d . . .
H30A H 0.1891 0.1669 0.3628 0.047 Uiso 1 1 calc R . .
H30B H 0.2522 0.1243 0.2964 0.047 Uiso 1 1 calc R . .
H30C H 0.2837 0.2075 0.3082 0.047 Uiso 1 1 calc R . .
C31 C 0.8425(2) 0.31211(15) 0.01698(14) 0.0200(6) Uani 1 1 d . . .
H31 H 0.9122 0.2921 -0.0173 0.024 Uiso 1 1 calc R . .
C32 C 0.8933(3) 0.32811(18) 0.07918(15) 0.0307(8) Uani 1 1 d . . .
H32A H 0.9409 0.3707 0.0665 0.046 Uiso 1 1 calc R . .
H32B H 0.9455 0.2800 0.0963 0.046 Uiso 1 1 calc R . .
H32C H 0.8261 0.3439 0.1147 0.046 Uiso 1 1 calc R . .
C33 C 0.7712(3) 0.38914(17) -0.01519(16) 0.0337(8) Uani 1 1 d . . .
H33A H 0.7108 0.4142 0.0198 0.050 Uiso 1 1 calc R . .
H33B H 0.7298 0.3770 -0.0513 0.050 Uiso 1 1 calc R . .
H33C H 0.8275 0.4252 -0.0346 0.050 Uiso 1 1 calc R . .
C34 C 0.7124(3) 0.20979(16) -0.04237(13) 0.0224(7) Uani 1 1 d . . .
H34 H 0.6382 0.2475 -0.0544 0.027 Uiso 1 1 calc R . .
C35 C 0.8114(3) 0.21588(18) -0.10289(13) 0.0303(8) Uani 1 1 d . . .
H35A H 0.8870 0.1814 -0.0922 0.045 Uiso 1 1 calc R . .
H35B H 0.8248 0.2707 -0.1125 0.045 Uiso 1 1 calc R . .
H35C H 0.7862 0.1994 -0.1429 0.045 Uiso 1 1 calc R . .
C36 C 0.6804(3) 0.12686(16) -0.03264(14) 0.0290(7) Uani 1 1 d . . .
H36A H 0.6473 0.1176 -0.0729 0.044 Uiso 1 1 calc R . .
H36B H 0.6196 0.1223 0.0076 0.044 Uiso 1 1 calc R . .
H36C H 0.7537 0.0875 -0.0264 0.044 Uiso 1 1 calc R . .
C37 C 0.2814(2) 0.20776(16) 0.08216(14) 0.0200(6) Uani 1 1 d . . .
H37 H 0.2009 0.2381 0.0714 0.024 Uiso 1 1 calc R . .
C38 C 0.2606(3) 0.15438(17) 0.14839(14) 0.0294(8) Uani 1 1 d . . .
H38A H 0.2088 0.1170 0.1423 0.044 Uiso 1 1 calc R . .
H38B H 0.2207 0.1869 0.1850 0.044 Uiso 1 1 calc R . .
H38C H 0.3389 0.1250 0.1603 0.044 Uiso 1 1 calc R . .
C39 C 0.3394(3) 0.15922(17) 0.02272(15) 0.0286(7) Uani 1 1 d . . .
H39A H 0.4125 0.1233 0.0352 0.043 Uiso 1 1 calc R . .
H39B H 0.3614 0.1950 -0.0175 0.043 Uiso 1 1 calc R . .
H39C H 0.2813 0.1284 0.0124 0.043 Uiso 1 1 calc R . .
C40 C 0.3666(2) 0.34978(16) 0.01377(14) 0.0225(7) Uani 1 1 d . . .
H40 H 0.4083 0.3204 -0.0258 0.027 Uiso 1 1 calc R . .
C41 C 0.2372(3) 0.38531(17) -0.00119(15) 0.0286(7) Uani 1 1 d . . .
H41A H 0.1967 0.4196 0.0341 0.043 Uiso 1 1 calc R . .
H41B H 0.1915 0.3426 -0.0014 0.043 Uiso 1 1 calc R . .
H41C H 0.2407 0.4164 -0.0458 0.043 Uiso 1 1 calc R . .
C42 C 0.4356(3) 0.41646(18) 0.01723(16) 0.0347(8) Uani 1 1 d . . .
H42A H 0.4440 0.4473 -0.0274 0.052 Uiso 1 1 calc R . .
H42B H 0.5165 0.3940 0.0299 0.052 Uiso 1 1 calc R . .
H42C H 0.3908 0.4509 0.0514 0.052 Uiso 1 1 calc R . .
C43 C 0.8639(2) 0.24379(16) 0.32092(13) 0.0198(6) Uani 1 1 d . . .
H43 H 0.8896 0.2872 0.3409 0.024 Uiso 1 1 calc R . .
C44 C 0.9444(3) 0.22981(18) 0.25347(14) 0.0317(8) Uani 1 1 d . . .
H44A H 1.0291 0.2123 0.2617 0.048 Uiso 1 1 calc R . .
H44B H 0.9377 0.2791 0.2231 0.048 Uiso 1 1 calc R . .
H44C H 0.9181 0.1890 0.2322 0.048 Uiso 1 1 calc R . .
C45 C 0.8794(3) 0.16890(16) 0.37121(15) 0.0286(7) Uani 1 1 d . . .
H45A H 0.8584 0.1250 0.3515 0.043 Uiso 1 1 calc R . .
H45B H 0.8256 0.1784 0.4139 0.043 Uiso 1 1 calc R . .
H45C H 0.9640 0.1554 0.3804 0.043 Uiso 1 1 calc R . .
C46 C 0.6189(2) 0.29681(16) 0.39220(13) 0.0179(6) Uani 1 1 d . . .
H46 H 0.6055 0.2450 0.4178 0.022 Uiso 1 1 calc R . .
C47 C 0.6847(3) 0.33671(17) 0.43569(14) 0.0293(7) Uani 1 1 d . . .
H47A H 0.6997 0.3878 0.4120 0.044 Uiso 1 1 calc R . .
H47B H 0.7624 0.3028 0.4434 0.044 Uiso 1 1 calc R . .
H47C H 0.6344 0.3451 0.4796 0.044 Uiso 1 1 calc R . .
C48 C 0.4932(2) 0.34652(16) 0.38420(14) 0.0226(7) Uani 1 1 d . . .
H48A H 0.4428 0.3474 0.4287 0.034 Uiso 1 1 calc R . .
H48B H 0.4544 0.3232 0.3529 0.034 Uiso 1 1 calc R . .
H48C H 0.5022 0.4007 0.3658 0.034 Uiso 1 1 calc R . .
B B 0.0185(3) 0.26950(18) 0.67682(16) 0.0182(7) Uani 1 1 d . . .
C49 C -0.0033(2) 0.18429(16) 0.65584(14) 0.0195(6) Uani 1 1 d . . .
C50 C 0.0157(3) 0.16583(17) 0.58815(15) 0.0268(7) Uani 1 1 d . . .
H50 H 0.0502 0.2012 0.5537 0.032 Uiso 1 1 calc R . .
C51 C -0.0141(3) 0.09785(18) 0.56953(17) 0.0337(8) Uani 1 1 d . . .
H51 H 0.0003 0.0877 0.5230 0.040 Uiso 1 1 calc R . .
C52 C -0.0638(3) 0.04551(18) 0.61777(18) 0.0380(9) Uani 1 1 d . . .
H52 H -0.0842 -0.0009 0.6050 0.046 Uiso 1 1 calc R . .
C53 C -0.0841(3) 0.06070(17) 0.68453(17) 0.0317(8) Uani 1 1 d . . .
H53 H -0.1180 0.0245 0.7185 0.038 Uiso 1 1 calc R . .
C54 C -0.0547(2) 0.12952(16) 0.70290(15) 0.0243(7) Uani 1 1 d . . .
H54 H -0.0706 0.1392 0.7495 0.029 Uiso 1 1 calc R . .
C55 C -0.1098(2) 0.33049(15) 0.66445(14) 0.0176(6) Uani 1 1 d . . .
C56 C -0.1284(3) 0.37228(16) 0.60062(15) 0.0240(7) Uani 1 1 d . . .
H56 H -0.0619 0.3701 0.5651 0.029 Uiso 1 1 calc R . .
C57 C -0.2396(3) 0.41649(17) 0.58735(16) 0.0324(8) Uani 1 1 d . . .
H57 H -0.2482 0.4436 0.5434 0.039 Uiso 1 1 calc R . .
C58 C -0.3382(3) 0.42117(17) 0.63799(17) 0.0325(8) Uani 1 1 d . . .
H58 H -0.4149 0.4510 0.6292 0.039 Uiso 1 1 calc R . .
C59 C -0.3235(3) 0.38189(16) 0.70144(16) 0.0257(7) Uani 1 1 d . . .
H59 H -0.3902 0.3852 0.7369 0.031 Uiso 1 1 calc R . .
C60 C -0.2109(2) 0.33709(15) 0.71396(14) 0.0194(6) Uani 1 1 d . . .
H60 H -0.2032 0.3101 0.7580 0.023 Uiso 1 1 calc R . .
C61 C 0.0497(2) 0.26388(15) 0.75500(13) 0.0157(6) Uani 1 1 d . . .
C62 C 0.0271(2) 0.33038(16) 0.79204(13) 0.0186(6) Uani 1 1 d . . .
H62 H -0.0181 0.3782 0.7735 0.022 Uiso 1 1 calc R . .
C63 C 0.0680(2) 0.32918(17) 0.85462(13) 0.0211(7) Uani 1 1 d . . .
H63 H 0.0524 0.3759 0.8773 0.025 Uiso 1 1 calc R . .
C64 C 0.1311(3) 0.26004(17) 0.88362(14) 0.0238(7) Uani 1 1 d . . .
H64 H 0.1584 0.2585 0.9266 0.029 Uiso 1 1 calc R . .
C65 C 0.1542(2) 0.19294(17) 0.84942(14) 0.0236(7) Uani 1 1 d . . .
H65 H 0.1969 0.1449 0.8693 0.028 Uiso 1 1 calc R . .
C66 C 0.1158(2) 0.19510(16) 0.78656(13) 0.0196(6) Uani 1 1 d . . .
H66 H 0.1347 0.1484 0.7638 0.024 Uiso 1 1 calc R . .
C67 C 0.1380(3) 0.30104(17) 0.63184(13) 0.0200(6) Uani 1 1 d . . .
C68 C 0.2417(3) 0.25097(18) 0.60486(13) 0.0234(7) Uani 1 1 d . . .
H68 H 0.2394 0.1961 0.6072 0.028 Uiso 1 1 calc R . .
C69 C 0.3478(3) 0.2774(2) 0.57480(14) 0.0314(8) Uani 1 1 d . . .
H69 H 0.4156 0.2411 0.5565 0.038 Uiso 1 1 calc R . .
C70 C 0.3539(3) 0.3568(2) 0.57169(14) 0.0350(8) Uani 1 1 d . . .
H70 H 0.4268 0.3751 0.5522 0.042 Uiso 1 1 calc R . .
C71 C 0.2542(3) 0.4093(2) 0.59692(14) 0.0323(8) Uani 1 1 d . . .
H71 H 0.2577 0.4641 0.5944 0.039 Uiso 1 1 calc R . .
C72 C 0.1481(3) 0.38129(18) 0.62630(14) 0.0254(7) Uani 1 1 d . . .
H72 H 0.0798 0.4181 0.6432 0.030 Uiso 1 1 calc R . .
N1 N 0.5138(2) 0.73169(14) 0.14577(13) 0.0338(7) Uani 1 1 d . . .
N2 N 0.3433(2) 0.87552(16) 0.47885(13) 0.0393(7) Uani 1 1 d . . .
N3 N -0.0450(3) 0.40565(19) 0.39700(15) 0.0551(9) Uani 1 1 d . . .
C73 C 0.5573(3) 0.72789(16) 0.19387(15) 0.0242(7) Uani 1 1 d . . .
C74 C 0.6152(3) 0.72196(18) 0.25590(14) 0.0306(8) Uani 1 1 d . . .
H74A H 0.7029 0.7038 0.2453 0.046 Uiso 1 1 calc R . .
H74B H 0.5807 0.6841 0.2906 0.046 Uiso 1 1 calc R . .
H74C H 0.6004 0.7740 0.2732 0.046 Uiso 1 1 calc R . .
C75 C 0.3301(3) 0.83795(17) 0.43860(15) 0.0242(7) Uani 1 1 d . . .
C76 C 0.3154(3) 0.78880(17) 0.38815(16) 0.0316(8) Uani 1 1 d . . .
H76A H 0.3897 0.7811 0.3555 0.047 Uiso 1 1 calc R . .
H76B H 0.2467 0.8146 0.3641 0.047 Uiso 1 1 calc R . .
H76C H 0.2997 0.7374 0.4107 0.047 Uiso 1 1 calc R . .
C77 C 0.0463(3) 0.39331(18) 0.41566(15) 0.0289(7) Uani 1 1 d . . .
C78 C 0.1635(3) 0.3784(2) 0.43806(18) 0.0500(10) Uani 1 1 d . . .
H78A H 0.2059 0.3256 0.4275 0.075 Uiso 1 1 calc R . .
H78B H 0.1541 0.3813 0.4874 0.075 Uiso 1 1 calc R . .
H78C H 0.2109 0.4182 0.4147 0.075 Uiso 1 1 calc R . .

loop_
_atom_site_aniso_label
_atom_site_aniso_U_11
_atom_site_aniso_U_22
_atom_site_aniso_U_33
_atom_site_aniso_U_23
_atom_site_aniso_U_13
_atom_site_aniso_U_12
Cu1 0.01443(19) 0.01492(18) 0.01751(18) -0.00187(14) -0.00070(15) -0.00179(15)
Cu2 0.01598(19) 0.01405(18) 0.01680(18) -0.00108(14) -0.00094(15) -0.00297(15)
P1 0.0171(4) 0.0128(4) 0.0180(4) -0.0010(3) 0.0012(3) -0.0028(3)
P2 0.0144(4) 0.0137(4) 0.0178(4) -0.0020(3) -0.0029(3) -0.0017(3)
P3 0.0162(4) 0.0161(4) 0.0164(4) -0.0009(3) 0.0002(3) -0.0038(3)
P4 0.0153(4) 0.0161(4) 0.0168(4) -0.0006(3) -0.0007(3) -0.0019(3)
P5 0.0148(4) 0.0182(4) 0.0168(4) -0.0021(3) -0.0014(3) -0.0033(3)
P6 0.0149(4) 0.0158(4) 0.0170(4) 0.0010(3) -0.0025(3) -0.0041(3)
C1 0.0165(15) 0.0123(14) 0.0176(15) 0.0007(11) -0.0024(12) -0.0009(12)
C2 0.0194(16) 0.0225(16) 0.0235(16) -0.0012(13) 0.0002(13) -0.0057(13)
C3 0.0236(17) 0.0214(17) 0.0329(18) -0.0022(14) -0.0033(15) -0.0113(14)
C4 0.0298(18) 0.0176(16) 0.0274(17) -0.0058(13) -0.0059(15) -0.0053(14)
C5 0.0204(16) 0.0192(16) 0.0168(15) -0.0036(12) 0.0014(13) -0.0022(13)
C6 0.0169(15) 0.0118(14) 0.0208(16) 0.0021(12) -0.0054(13) -0.0012(12)
C7 0.0144(15) 0.0166(15) 0.0157(15) -0.0031(12) -0.0019(12) -0.0018(12)
C8 0.0144(15) 0.0163(15) 0.0151(14) -0.0056(12) -0.0017(12) -0.0012(12)
C9 0.0247(17) 0.0157(15) 0.0201(16) 0.0006(12) -0.0007(13) -0.0037(13)
C10 0.0216(17) 0.0199(16) 0.0281(17) -0.0029(14) -0.0053(14) 0.0035(14)
C11 0.0107(15) 0.0234(17) 0.0313(18) -0.0043(14) -0.0013(13) -0.0013(13)
C12 0.0208(16) 0.0204(16) 0.0214(16) -0.0011(13) 0.0009(13) -0.0079(14)
C13 0.0183(16) 0.0158(15) 0.0166(15) 0.0002(12) -0.0026(12) -0.0008(12)
C14 0.0159(15) 0.0168(15) 0.0152(15) 0.0028(12) 0.0021(12) -0.0017(12)
C15 0.0237(17) 0.0203(16) 0.0192(16) -0.0031(13) -0.0030(13) -0.0038(13)
C16 0.0239(17) 0.0228(16) 0.0204(16) -0.0028(13) 0.0002(14) 0.0031(14)
C17 0.0122(16) 0.0337(19) 0.0311(18) -0.0056(15) 0.0033(14) 0.0029(14)
C18 0.0181(16) 0.0297(18) 0.0209(16) -0.0026(13) -0.0015(13) -0.0061(14)
C19 0.0141(15) 0.0143(14) 0.0140(14) -0.0016(11) 0.0040(12) -0.0022(12)
C20 0.0141(15) 0.0155(15) 0.0139(14) -0.0041(12) 0.0038(12) -0.0016(12)
C21 0.0180(16) 0.0218(16) 0.0167(15) -0.0028(12) -0.0018(13) 0.0009(13)
C22 0.0280(18) 0.0147(15) 0.0239(16) 0.0009(13) 0.0001(14) -0.0024(13)
C23 0.0249(17) 0.0198(16) 0.0233(16) -0.0015(13) 0.0012(14) -0.0092(14)
C24 0.0151(15) 0.0222(16) 0.0181(15) -0.0033(13) 0.0000(12) -0.0039(13)
C25 0.0240(17) 0.0182(15) 0.0157(15) -0.0004(12) -0.0032(13) -0.0028(13)
C26 0.0249(17) 0.0233(17) 0.0238(16) 0.0019(13) -0.0031(14) -0.0008(14)
C27 0.036(2) 0.0220(17) 0.0280(18) 0.0051(14) -0.0041(15) 0.0008(15)
C28 0.0201(16) 0.0198(16) 0.0203(16) -0.0012(13) 0.0016(13) -0.0076(13)
C29 0.0230(17) 0.0249(17) 0.0203(16) -0.0009(13) 0.0050(13) -0.0038(14)
C30 0.0222(18) 0.043(2) 0.0273(18) -0.0070(15) 0.0027(15) -0.0049(16)
C31 0.0167(16) 0.0177(16) 0.0226(16) -0.0007(13) 0.0064(13) -0.0030(13)
C32 0.0254(18) 0.0337(19) 0.0360(19) -0.0050(15) -0.0033(15) -0.0117(15)
C33 0.0291(19) 0.0220(17) 0.046(2) 0.0055(15) 0.0028(16) -0.0075(15)
C34 0.0232(17) 0.0250(17) 0.0190(16) -0.0028(13) -0.0060(13) -0.0011(14)
C35 0.036(2) 0.039(2) 0.0156(16) -0.0043(14) 0.0024(15) -0.0099(16)
C36 0.0268(18) 0.0366(19) 0.0255(17) -0.0081(15) -0.0017(14) -0.0085(15)
C37 0.0142(15) 0.0222(16) 0.0243(16) -0.0017(13) -0.0029(13) -0.0049(13)
C38 0.0267(18) 0.0307(19) 0.0336(19) 0.0016(15) -0.0040(15) -0.0147(15)
C39 0.0267(18) 0.0265(18) 0.0359(19) -0.0095(15) -0.0025(15) -0.0096(15)
C40 0.0229(17) 0.0228(16) 0.0179(15) 0.0019(13) -0.0010(13) 0.0018(14)
C41 0.0319(19) 0.0250(17) 0.0303(18) 0.0035(14) -0.0108(15) -0.0073(15)
C42 0.0207(18) 0.0335(19) 0.047(2) 0.0169(16) -0.0080(16) -0.0073(15)
C43 0.0164(16) 0.0223(16) 0.0209(16) 0.0024(13) -0.0027(13) -0.0062(13)
C44 0.0176(17) 0.039(2) 0.0339(19) 0.0022(16) -0.0013(15) 0.0001(15)
C45 0.0211(17) 0.0259(17) 0.0367(19) 0.0083(15) -0.0101(15) -0.0013(14)
C46 0.0209(16) 0.0174(15) 0.0150(15) 0.0005(12) 0.0000(12) -0.0053(13)
C47 0.0297(19) 0.0355(19) 0.0237(17) -0.0063(14) 0.0004(14) -0.0092(16)
C48 0.0237(17) 0.0223(16) 0.0191(16) -0.0031(13) 0.0045(13) -0.0023(14)
B 0.0159(18) 0.0183(18) 0.0200(18) -0.0041(14) -0.0013(14) -0.0017(14)
C49 0.0133(15) 0.0182(16) 0.0262(16) -0.0041(13) -0.0080(13) 0.0047(12)
C50 0.0241(17) 0.0248(17) 0.0316(18) -0.0069(14) -0.0098(15) 0.0032(14)
C51 0.034(2) 0.0305(19) 0.039(2) -0.0204(16) -0.0173(17) 0.0091(16)
C52 0.033(2) 0.0205(18) 0.065(3) -0.0113(18) -0.0242(19) 0.0024(16)
C53 0.0232(18) 0.0193(17) 0.054(2) -0.0017(16) -0.0129(16) -0.0027(14)
C54 0.0186(16) 0.0223(17) 0.0316(18) -0.0046(14) -0.0057(14) 0.0002(13)
C55 0.0207(16) 0.0093(14) 0.0243(16) -0.0032(12) -0.0053(13) -0.0032(12)
C56 0.0267(18) 0.0208(16) 0.0243(17) -0.0021(13) -0.0029(14) -0.0043(14)
C57 0.045(2) 0.0208(17) 0.0343(19) 0.0002(15) -0.0208(18) -0.0032(16)
C58 0.0273(19) 0.0169(17) 0.056(2) -0.0119(16) -0.0216(18) 0.0076(14)
C59 0.0188(17) 0.0233(17) 0.0366(19) -0.0129(15) 0.0002(15) -0.0039(14)
C60 0.0232(17) 0.0141(15) 0.0219(16) -0.0027(12) -0.0018(13) -0.0057(13)
C61 0.0087(14) 0.0186(15) 0.0190(15) 0.0007(12) 0.0025(12) -0.0056(12)
C62 0.0167(16) 0.0165(15) 0.0215(16) -0.0005(12) -0.0005(13) -0.0029(12)
C63 0.0216(16) 0.0227(16) 0.0191(16) -0.0040(13) 0.0030(13) -0.0077(14)
C64 0.0239(17) 0.0332(18) 0.0164(15) 0.0004(14) -0.0036(13) -0.0114(15)
C65 0.0212(17) 0.0228(17) 0.0247(17) 0.0062(13) -0.0032(14) -0.0042(14)
C66 0.0176(16) 0.0201(16) 0.0201(16) -0.0030(13) 0.0024(13) -0.0035(13)
C67 0.0212(16) 0.0279(17) 0.0111(14) -0.0019(12) -0.0019(13) -0.0047(14)
C68 0.0202(17) 0.0318(18) 0.0174(16) -0.0026(13) -0.0032(13) -0.0021(14)
C69 0.0189(18) 0.055(2) 0.0190(17) -0.0116(16) -0.0023(14) 0.0018(16)
C70 0.0255(19) 0.069(3) 0.0147(17) -0.0039(17) 0.0029(14) -0.0234(19)
C71 0.042(2) 0.042(2) 0.0188(17) -0.0031(15) -0.0008(16) -0.0227(18)
C72 0.0233(17) 0.0350(19) 0.0192(16) -0.0074(14) 0.0002(14) -0.0075(15)
N1 0.0432(18) 0.0271(15) 0.0319(16) -0.0030(13) -0.0143(14) -0.0008(13)
N2 0.0380(18) 0.0476(19) 0.0362(17) -0.0031(15) -0.0068(14) -0.0167(15)
N3 0.044(2) 0.076(2) 0.051(2) 0.0112(18) -0.0188(17) -0.0258(18)
C73 0.0274(18) 0.0154(15) 0.0281(18) 0.0006(13) -0.0004(15) -0.0045(14)
C74 0.0305(19) 0.0356(19) 0.0272(17) 0.0001(15) -0.0074(15) -0.0091(16)
C75 0.0170(16) 0.0284(18) 0.0261(17) 0.0066(14) -0.0037(14) -0.0069(14)
C76 0.0271(18) 0.0283(18) 0.041(2) -0.0033(15) -0.0090(16) -0.0043(15)
C77 0.033(2) 0.0334(19) 0.0226(17) 0.0026(14) -0.0054(15) -0.0127(16)
C78 0.033(2) 0.067(3) 0.047(2) 0.015(2) -0.0113(18) -0.012(2)

loop_
_geom_bond_atom_site_label_1
_geom_bond_atom_site_label_2
_geom_bond_distance
_geom_bond_site_symmetry_2
_geom_bond_publ_flag
Cu1 P2 2.2547(8) . ?
Cu1 P1 2.2643(8) . ?
Cu1 P4 2.2705(8) . ?
Cu1 P5 2.2898(8) . ?
Cu2 P6 2.2763(7) . ?
Cu2 P3 2.2849(8) . ?
Cu2 P1 2.2852(8) . ?
Cu2 P2 2.2918(8) . ?
P1 C8 1.813(3) . ?
P1 C6 1.814(3) . ?
P2 C14 1.808(3) . ?
P2 C20 1.815(3) . ?
P3 C1 1.837(3) . ?
P3 C28 1.853(3) . ?
P3 C25 1.866(3) . ?
P4 C7 1.833(3) . ?
P4 C31 1.850(3) . ?
P4 C34 1.866(3) . ?
P5 C13 1.836(3) . ?
P5 C37 1.852(3) . ?
P5 C40 1.863(3) . ?
P6 C19 1.838(3) . ?
P6 C43 1.846(3) . ?
P6 C46 1.868(3) . ?
C1 C2 1.398(3) . ?
C1 C6 1.414(4) . ?
C2 C3 1.386(4) . ?
C2 H2 0.9500 . ?
C3 C4 1.389(4) . ?
C3 H3 0.9500 . ?
C4 C5 1.383(3) . ?
C4 H4 0.9500 . ?
C5 C6 1.396(3) . ?
C5 H5 0.9500 . ?
C7 C8 1.397(3) . ?
C7 C12 1.401(4) . ?
C8 C9 1.408(3) . ?
C9 C10 1.378(4) . ?
C9 H9 0.9500 . ?
C10 C11 1.389(4) . ?
C10 H10 0.9500 . ?
C11 C12 1.378(4) . ?
C11 H11 0.9500 . ?
C12 H12 0.9500 . ?
C13 C18 1.399(4) . ?
C13 C14 1.411(3) . ?
C14 C15 1.408(4) . ?
C15 C16 1.384(4) . ?
C15 H15 0.9500 . ?
C16 C17 1.387(4) . ?
C16 H16 0.9500 . ?
C17 C18 1.388(4) . ?
C17 H17 0.9500 . ?
C18 H18 0.9500 . ?
C19 C24 1.394(3) . ?
C19 C20 1.407(3) . ?
C20 C21 1.390(3) . ?
C21 C22 1.383(4) . ?
C21 H21 0.9500 . ?
C22 C23 1.381(4) . ?
C22 H22 0.9500 . ?
C23 C24 1.391(3) . ?
C23 H23 0.9500 . ?
C24 H24 0.9500 . ?
C25 C27 1.518(4) . ?
C25 C26 1.529(4) . ?
C25 H25 1.0000 . ?
C26 H26A 0.9800 . ?
C26 H26B 0.9800 . ?
C26 H26C 0.9800 . ?
C27 H27A 0.9800 . ?
C27 H27B 0.9800 . ?
C27 H27C 0.9800 . ?
C28 C30 1.526(4) . ?
C28 C29 1.535(4) . ?
C28 H28 1.0000 . ?
C29 H29A 0.9800 . ?
C29 H29B 0.9800 . ?
C29 H29C 0.9800 . ?
C30 H30A 0.9800 . ?
C30 H30B 0.9800 . ?
C30 H30C 0.9800 . ?
C31 C32 1.521(4) . ?
C31 C33 1.540(4) . ?
C31 H31 1.0000 . ?
C32 H32A 0.9800 . ?
C32 H32B 0.9800 . ?
C32 H32C 0.9800 . ?
C33 H33A 0.9800 . ?
C33 H33B 0.9800 . ?
C33 H33C 0.9800 . ?
C34 C35 1.524(4) . ?
C34 C36 1.528(4) . ?
C34 H34 1.0000 . ?
C35 H35A 0.9800 . ?
C35 H35B 0.9800 . ?
C35 H35C 0.9800 . ?
C36 H36A 0.9800 . ?
C36 H36B 0.9800 . ?
C36 H36C 0.9800 . ?
C37 C38 1.528(4) . ?
C37 C39 1.532(4) . ?
C37 H37 1.0000 . ?
C38 H38A 0.9800 . ?
C38 H38B 0.9800 . ?
C38 H38C 0.9800 . ?
C39 H39A 0.9800 . ?
C39 H39B 0.9800 . ?
C39 H39C 0.9800 . ?
C40 C42 1.525(4) . ?
C40 C41 1.534(4) . ?
C40 H40 1.0000 . ?
C41 H41A 0.9800 . ?
C41 H41B 0.9800 . ?
C41 H41C 0.9800 . ?
C42 H42A 0.9800 . ?
C42 H42B 0.9800 . ?
C42 H42C 0.9800 . ?
C43 C44 1.524(4) . ?
C43 C45 1.535(3) . ?
C43 H43 1.0000 . ?
C44 H44A 0.9800 . ?
C44 H44B 0.9800 . ?
C44 H44C 0.9800 . ?
C45 H45A 0.9800 . ?
C45 H45B 0.9800 . ?
C45 H45C 0.9800 . ?
C46 C47 1.526(3) . ?
C46 C48 1.534(4) . ?
C46 H46 1.0000 . ?
C47 H47A 0.9800 . ?
C47 H47B 0.9800 . ?
C47 H47C 0.9800 . ?
C48 H48A 0.9800 . ?
C48 H48B 0.9800 . ?
C48 H48C 0.9800 . ?
B C61 1.639(4) . ?
B C67 1.648(4) . ?
B C49 1.654(4) . ?
B C55 1.654(4) . ?
C49 C54 1.391(4) . ?
C49 C50 1.403(4) . ?
C50 C51 1.391(4) . ?
C50 H50 0.9500 . ?
C51 C52 1.368(4) . ?
C51 H51 0.9500 . ?
C52 C53 1.367(4) . ?
C52 H52 0.9500 . ?
C53 C54 1.400(4) . ?
C53 H53 0.9500 . ?
C54 H54 0.9500 . ?
C55 C60 1.389(4) . ?
C55 C56 1.408(4) . ?
C56 C57 1.385(4) . ?
C56 H56 0.9500 . ?
C57 C58 1.383(4) . ?
C57 H57 0.9500 . ?
C58 C59 1.377(4) . ?
C58 H58 0.9500 . ?
C59 C60 1.399(4) . ?
C59 H59 0.9500 . ?
C60 H60 0.9500 . ?
C61 C62 1.407(3) . ?
C61 C66 1.409(3) . ?
C62 C63 1.393(3) . ?
C62 H62 0.9500 . ?
C63 C64 1.379(4) . ?
C63 H63 0.9500 . ?
C64 C65 1.383(4) . ?
C64 H64 0.9500 . ?
C65 C66 1.383(4) . ?
C65 H65 0.9500 . ?
C66 H66 0.9500 . ?
C67 C68 1.397(4) . ?
C67 C72 1.404(4) . ?
C68 C69 1.388(4) . ?
C68 H68 0.9500 . ?
C69 C70 1.382(4) . ?
C69 H69 0.9500 . ?
C70 C71 1.380(4) . ?
C70 H70 0.9500 . ?
C71 C72 1.398(4) . ?
C71 H71 0.9500 . ?
C72 H72 0.9500 . ?
N1 C73 1.134(3) . ?
N2 C75 1.139(4) . ?
N3 C77 1.124(4) . ?
C73 C74 1.470(4) . ?
C74 H74A 0.9800 . ?
C74 H74B 0.9800 . ?
C74 H74C 0.9800 . ?
C75 C76 1.445(4) . ?
C76 H76A 0.9800 . ?
C76 H76B 0.9800 . ?
C76 H76C 0.9800 . ?
C77 C78 1.429(4) . ?
C78 H78A 0.9800 . ?
C78 H78B 0.9800 . ?
C78 H78C 0.9800 . ?
